data_4105131
loop_
_publ_author_name
'Hidehiro Suematsu'
'Tsutomu Katsuki'

_publ_section_title
;
 Iridium(III) Catalyzed Diastereo- and Enantioselective C-H Bond
 Functionalization
;
_journal_name_full 'Journal of the American Chemical Society'
_journal_page_first 14218
_journal_page_last 14219
_journal_paper_doi 10.1021/ja9065267
_journal_volume 131
_journal_year 2009
_chemical_formula_moiety 'C32 H30 I2 O8'
_chemical_formula_sum 'C32 H30 I2 O8'
_chemical_formula_weight 796.36
_chemical_name_systematic
;
 ?
;
_space_group_IT_number 4
_symmetry_cell_setting monoclinic
_symmetry_space_group_name_Hall 'P 2yb'
_symmetry_space_group_name_H-M 'P 1 21 1'
_atom_sites_solution_hydrogens geom
_atom_sites_solution_primary direct
_atom_sites_solution_secondary difmap
_audit_creation_method SHELXL-97
_cell_angle_alpha 90.00
_cell_angle_beta 90.422(9)
_cell_angle_gamma 90.00
_cell_formula_units_Z 2
_cell_length_a 7.344(6)
_cell_length_b 10.456(8)
_cell_length_c 19.492(15)
_cell_measurement_reflns_used 9585
_cell_measurement_temperature 100
_cell_measurement_theta_max 27.75
_cell_measurement_theta_min 2.21
_cell_volume 1497(2)
_computing_cell_refinement 'Bruker SMART'
_computing_data_collection 'Bruker SMART'
_computing_data_reduction 'Bruker SAINT'
_computing_molecular_graphics 'Bruker SHELXTL'
_computing_publication_material 'Bruker SHELXTL'
_computing_structure_refinement 'SHELXL-97 (Sheldrick, 1997)'
_computing_structure_solution 'SHELXS-97 (Sheldrick, 1990)'
_diffrn_ambient_temperature 100
_diffrn_detector_area_resol_mean 8.333
_diffrn_measured_fraction_theta_full 0.951
_diffrn_measured_fraction_theta_max 0.951
_diffrn_measurement_device_type 'CCD area detector'
_diffrn_measurement_method 'phi and omega scans'
_diffrn_radiation_monochromator graphite
_diffrn_radiation_source 'fine-focus sealed tube'
_diffrn_radiation_type MoK\a
_diffrn_radiation_wavelength 0.71073
_diffrn_reflns_av_R_equivalents 0.0411
_diffrn_reflns_av_sigmaI/netI 0.0618
_diffrn_reflns_limit_h_max 9
_diffrn_reflns_limit_h_min -9
_diffrn_reflns_limit_k_max 13
_diffrn_reflns_limit_k_min -13
_diffrn_reflns_limit_l_max 25
_diffrn_reflns_limit_l_min -25
_diffrn_reflns_number 14042
_diffrn_reflns_theta_full 27.75
_diffrn_reflns_theta_max 27.75
_diffrn_reflns_theta_min 2.09
_exptl_absorpt_coefficient_mu 2.152
_exptl_absorpt_correction_T_max 0.9000
_exptl_absorpt_correction_T_min 0.6980
_exptl_absorpt_correction_type empirical
_exptl_absorpt_process_details
;
SADABS Sheldrick 1996
;
_exptl_crystal_colour colourless
_exptl_crystal_density_diffrn 1.767
_exptl_crystal_description block
_exptl_crystal_F_000 784
_exptl_crystal_size_max 0.18
_exptl_crystal_size_mid 0.05
_exptl_crystal_size_min 0.05
_refine_diff_density_max 6.702
_refine_diff_density_min -7.995
_refine_diff_density_rms 0.422
_refine_ls_abs_structure_details 'Flack H D (1983), Acta Cryst. A39, 876-881'
_refine_ls_abs_structure_Flack 0.28(8)
_refine_ls_extinction_method none
_refine_ls_goodness_of_fit_ref 1.244
_refine_ls_hydrogen_treatment constr
_refine_ls_matrix_type full
_refine_ls_number_parameters 383
_refine_ls_number_reflns 6494
_refine_ls_number_restraints 1
_refine_ls_restrained_S_all 1.244
_refine_ls_R_factor_all 0.1071
_refine_ls_R_factor_gt 0.1053
_refine_ls_shift/su_max 1.157
_refine_ls_shift/su_mean 0.042
_refine_ls_structure_factor_coef Fsqd
_refine_ls_weighting_details 'calc w=1/[\s^2^(Fo^2^)+(0.0000P)^2^+99.8969P] where P=(Fo^2^+2Fc^2^)/3'
_refine_ls_weighting_scheme calc
_refine_ls_wR_factor_gt 0.2618
_refine_ls_wR_factor_ref 0.2630
_reflns_number_gt 6368
_reflns_number_total 6494
_reflns_threshold_expression >2sigma(I)
_cod_data_source_file ja9065267_si_001.cif
_cod_data_source_block lactone_01_output
_cod_database_code 4105131

loop_
_symmetry_equiv_pos_as_xyz
'x, y, z'
'-x, y+1/2, -z'

loop_
_atom_site_label
_atom_site_type_symbol
_atom_site_fract_x
_atom_site_fract_y
_atom_site_fract_z
_atom_site_U_iso_or_equiv
_atom_site_adp_type
_atom_site_occupancy
_atom_site_symmetry_multiplicity
_atom_site_calc_flag
_atom_site_refinement_flags
_atom_site_disorder_assembly
_atom_site_disorder_group
C1 C 0.628(3) 0.5934(18) 0.2634(8) 0.010(4) Uani 1 1 d . A 1
C2 C 0.641(8) 0.679(3) 0.3103(14) 0.088(18) Uani 1 1 d . A 1
H2 H 0.6489 0.6498 0.3564 0.105 Uiso 1 1 calc R A 1
C3 C 0.643(7) 0.811(3) 0.3001(13) 0.087(17) Uani 1 1 d . A 1
H3 H 0.6475 0.8679 0.3380 0.104 Uiso 1 1 calc R A 1
C4 C 0.637(3) 0.8581(17) 0.2326(8) 0.021(6) Uani 1 1 d . A 1
C5 C 0.609(6) 0.770(2) 0.1837(15) 0.065(13) Uani 1 1 d . A 1
H5 H 0.5846 0.7982 0.1383 0.078 Uiso 1 1 calc R A 1
C6 C 0.615(5) 0.638(2) 0.1963(16) 0.053(10) Uani 1 1 d . A 1
H4 H 0.6095 0.5788 0.1592 0.063 Uiso 1 1 calc R A 1
C7 C 0.6751(8) 0.9605(14) 0.2175(5) -0.009(2) Uani 1 1 d . . .
C8 C 0.571(3) 1.1519(18) 0.1338(11) 0.023(5) Uani 1 1 d . . .
H23 H 0.5023 1.1934 0.1718 0.027 Uiso 1 1 calc R A .
C9 C 0.453(4) 1.151(2) 0.0687(12) 0.035(6) Uani 1 1 d . A .
H28A H 0.3555 1.0859 0.0733 0.042 Uiso 1 1 calc R . .
H28B H 0.3939 1.2356 0.0628 0.042 Uiso 1 1 calc R . .
C10 C 0.566(5) 1.121(2) 0.0070(12) 0.039(7) Uani 1 1 d . . .
H27 H 0.5039 1.0957 -0.0337 0.047 Uiso 1 1 calc R A .
C11 C 0.745(4) 1.128(2) 0.0046(10) 0.030(6) Uani 1 1 d . A .
H26 H 0.8046 1.1097 -0.0372 0.035 Uiso 1 1 calc R . .
C12 C 0.855(4) 1.1648(19) 0.0661(10) 0.022(5) Uani 1 1 d . . .
H25 H 0.9339 1.0915 0.0808 0.026 Uiso 1 1 calc R A .
C13 C 0.750(3) 1.2162(18) 0.1268(11) 0.018(4) Uani 1 1 d . A .
H24 H 0.8228 1.2085 0.1701 0.022 Uiso 1 1 calc R . .
C14 C 0.840(4) 1.393(2) 0.0677(9) 0.032(6) Uani 1 1 d . . .
C15 C 0.979(5) 1.2906(18) 0.0521(10) 0.039(7) Uani 1 1 d . A .
H33 H 1.0766 1.2944 0.0882 0.046 Uiso 1 1 calc R . .
C16 C 1.071(5) 1.307(2) -0.0191(12) 0.042(8) Uani 1 1 d . . .
H34A H 1.0529 1.3943 -0.0356 0.064 Uiso 1 1 calc R A .
H34B H 1.0172 1.2463 -0.0518 0.064 Uiso 1 1 calc R . .
H34C H 1.2022 1.2896 -0.0147 0.064 Uiso 1 1 calc R . .
C17 C 0.122(2) 0.7581(17) 0.2370(12) 0.014(4) Uani 1 1 d . B 1
C18 C 0.127(7) 0.670(2) 0.1839(13) 0.083(17) Uani 1 1 d . B 1
H8 H 0.1302 0.6953 0.1372 0.099 Uiso 1 1 calc R B 1
C19 C 0.126(6) 0.543(2) 0.2028(12) 0.079(16) Uani 1 1 d . B 1
H11 H 0.1108 0.4787 0.1687 0.094 Uiso 1 1 calc R B 1
C20 C 0.147(2) 0.5082(16) 0.2683(12) 0.020(6) Uani 1 1 d . B 1
C21 C 0.136(6) 0.596(3) 0.3177(12) 0.065(13) Uani 1 1 d . B 1
H13 H 0.1278 0.5694 0.3642 0.078 Uiso 1 1 calc R B 1
C22 C 0.135(5) 0.726(3) 0.3025(9) 0.043(9) Uani 1 1 d . B 1
H14 H 0.1428 0.7888 0.3376 0.052 Uiso 1 1 calc R B 1
C23 C 0.1480(10) 0.3655(9) 0.2804(5) -0.002(3) Uani 1.32(7) 1 d P B 1
C24 C 0.073(4) 0.2074(19) 0.3658(11) 0.033(6) Uani 1 1 d . B .
H17 H 0.0030 0.1655 0.3277 0.040 Uiso 1 1 calc R . .
C25 C -0.045(5) 0.205(3) 0.4327(14) 0.046(8) Uani 1 1 d . . .
H22A H -0.1427 0.2707 0.4298 0.055 Uiso 1 1 calc R . .
H22B H -0.1030 0.1205 0.4384 0.055 Uiso 1 1 calc R . .
C26 C 0.080(5) 0.233(2) 0.4925(13) 0.043(8) Uani 1 1 d . . .
H21 H 0.0210 0.2579 0.5338 0.051 Uiso 1 1 calc R . .
C27 C 0.248(4) 0.229(2) 0.4953(11) 0.027(5) Uani 1 1 d . . .
H20 H 0.3082 0.2528 0.5366 0.032 Uiso 1 1 calc R . .
C28 C 0.361(3) 0.1866(18) 0.4350(10) 0.019(4) Uani 1 1 d . . .
H19 H 0.4419 0.2582 0.4203 0.023 Uiso 1 1 calc R . .
C29 C 0.245(3) 0.143(2) 0.3748(10) 0.022(4) Uani 1 1 d . . .
H18 H 0.3177 0.1506 0.3317 0.027 Uiso 1 1 calc R . .
C30 C 0.341(4) -0.035(3) 0.4333(11) 0.033(5) Uani 1 1 d . . .
C31 C 0.475(3) 0.0687(18) 0.4496(10) 0.024(5) Uani 1 1 d . . .
H30 H 0.5703 0.0651 0.4133 0.028 Uiso 1 1 calc R . .
C32 C 0.571(4) 0.049(2) 0.5176(12) 0.034(5) Uani 1 1 d . . .
H31A H 0.4894 0.0064 0.5497 0.051 Uiso 1 1 calc R . .
H31B H 0.6072 0.1327 0.5365 0.051 Uiso 1 1 calc R . .
H31C H 0.6801 -0.0033 0.5108 0.051 Uiso 1 1 calc R . .
I1 I 0.63217(18) 0.40091(11) 0.28666(6) 0.0185(3) Uani 1 1 d . A 1
I2 I 0.13159(19) 0.95637(11) 0.21394(6) 0.0187(3) Uani 1 1 d . B 1
O1 O 0.6192(19) 1.0761(12) 0.2626(7) 0.011(3) Uani 1 1 d . A .
O2 O 0.607(3) 1.0206(14) 0.1518(7) 0.042(6) Uani 1 1 d . A .
O3 O 0.713(3) 1.3536(12) 0.1102(8) 0.030(4) Uani 1 1 d . A .
O4 O 0.843(3) 1.5031(14) 0.0475(8) 0.028(4) Uani 1 1 d . A .
O5 O 0.124(2) 0.2840(16) 0.2343(8) 0.023(4) Uani 1 1 d . . .
O6 O 0.106(3) 0.3373(13) 0.3482(8) 0.029(4) Uani 1 1 d . . .
O7 O 0.215(2) 0.0070(14) 0.3897(7) 0.027(3) Uani 1 1 d . . .
O8 O 0.344(3) -0.1453(14) 0.4536(9) 0.038(5) Uani 1 1 d . . .

loop_
_atom_site_aniso_label
_atom_site_aniso_U_11
_atom_site_aniso_U_22
_atom_site_aniso_U_33
_atom_site_aniso_U_23
_atom_site_aniso_U_13
_atom_site_aniso_U_12
C1 0.018(9) 0.020(9) -0.007(7) 0.014(7) -0.002(6) 0.013(7)
C2 0.23(6) 0.029(16) 0.002(11) -0.018(11) 0.024(19) -0.02(2)
C3 0.23(5) 0.025(14) 0.003(11) 0.008(10) 0.064(19) 0.01(2)
C4 0.068(15) 0.004(8) -0.008(6) -0.001(6) -0.010(7) -0.053(9)
C5 0.16(4) 0.004(11) 0.031(15) 0.003(10) -0.031(19) -0.045(16)
C6 0.13(3) -0.006(9) 0.037(15) -0.015(10) -0.023(16) 0.023(12)
C7 -0.0556(17) 0.035(7) -0.007(4) 0.002(5) -0.008(2) 0.022(4)
C8 0.035(13) 0.004(8) 0.028(11) 0.005(8) -0.023(9) 0.003(8)
C9 0.067(19) 0.011(10) 0.027(12) 0.007(9) -0.007(12) 0.002(10)
C10 0.08(2) 0.020(11) 0.016(11) 0.000(9) -0.011(12) -0.010(12)
C11 0.074(19) 0.010(8) 0.004(8) 0.000(7) 0.000(10) -0.006(10)
C12 0.055(15) 0.003(8) 0.007(9) -0.001(7) -0.012(9) 0.005(8)
C13 0.017(9) 0.013(9) 0.026(10) 0.000(7) 0.008(8) 0.004(7)
C14 0.080(17) 0.007(9) 0.008(8) 0.013(8) -0.012(9) 0.001(11)
C15 0.10(2) 0.005(9) 0.007(9) -0.003(7) -0.012(11) 0.003(11)
C16 0.10(2) 0.014(10) 0.018(11) 0.007(8) 0.004(13) -0.015(12)
C17 0.001(7) 0.000(7) 0.042(13) -0.004(8) 0.013(7) -0.018(6)
C18 0.24(5) 0.004(11) 0.003(11) 0.019(9) -0.014(18) -0.010(18)
C19 0.23(5) -0.004(9) 0.008(10) 0.000(8) -0.061(18) 0.016(15)
C20 0.004(7) 0.003(7) 0.055(13) -0.026(8) 0.052(9) -0.032(6)
C21 0.18(4) 0.019(13) -0.002(9) 0.006(9) -0.010(14) 0.038(18)
C22 0.12(3) 0.032(13) -0.021(6) 0.001(8) -0.004(10) -0.003(14)
C23 -0.027(4) 0.001(5) 0.019(6) 0.002(4) 0.004(3) 0.053(3)
C24 0.08(2) 0.006(9) 0.014(10) -0.008(8) -0.004(11) -0.021(11)
C25 0.08(2) 0.032(14) 0.027(13) 0.007(11) 0.004(14) 0.025(14)
C26 0.10(3) 0.003(9) 0.022(12) 0.002(8) 0.011(14) 0.005(11)
C27 0.050(17) 0.022(11) 0.008(9) 0.003(8) -0.004(9) -0.004(10)
C28 0.042(13) 0.003(8) 0.011(9) 0.006(7) 0.000(8) -0.002(8)
C29 0.036(12) 0.022(10) 0.009(8) 0.006(7) 0.000(8) -0.009(9)
C30 0.061(16) 0.019(10) 0.019(10) 0.005(10) -0.001(10) 0.006(12)
C31 0.048(14) 0.012(9) 0.011(8) -0.007(7) -0.001(9) 0.003(9)
C32 0.043(15) 0.032(13) 0.026(12) 0.005(10) -0.003(10) 0.010(11)
I1 0.0217(6) 0.0148(6) 0.0188(6) 0.0063(5) -0.0025(4) -0.0043(5)
I2 0.0322(7) 0.0057(5) 0.0183(6) 0.0025(5) -0.0005(5) 0.0001(6)
O1 0.018(7) 0.003(6) 0.012(7) -0.013(5) 0.001(5) 0.001(5)
O2 0.122(19) 0.003(7) 0.003(7) 0.002(6) 0.005(8) 0.006(9)
O3 0.069(12) -0.006(5) 0.027(8) 0.013(5) 0.001(8) 0.010(6)
O4 0.056(11) 0.005(6) 0.025(8) -0.003(6) -0.001(7) -0.002(7)
O5 0.038(10) 0.025(9) 0.007(7) 0.003(6) -0.006(6) -0.004(7)
O6 0.079(13) -0.003(6) 0.013(7) 0.005(5) -0.008(7) 0.003(7)
O7 0.050(10) 0.012(6) 0.019(7) 0.001(6) -0.012(7) -0.009(7)
O8 0.081(15) 0.001(6) 0.030(9) 0.003(6) -0.008(9) 0.002(7)

loop_
_atom_type_symbol
_atom_type_description
_atom_type_scat_dispersion_real
_atom_type_scat_dispersion_imag
_atom_type_scat_source
C C 0.0033 0.0016 'International Tables Vol C Tables 4.2.6.8 and 6.1.1.4'
H H 0.0000 0.0000 'International Tables Vol C Tables 4.2.6.8 and 6.1.1.4'
O O 0.0106 0.0060 'International Tables Vol C Tables 4.2.6.8 and 6.1.1.4'
I I -0.4742 1.8119 'International Tables Vol C Tables 4.2.6.8 and 6.1.1.4'

loop_
_geom_angle_atom_site_label_1
_geom_angle_atom_site_label_2
_geom_angle_atom_site_label_3
_geom_angle
C2 C1 C6 116(2)
C2 C1 I1 121.6(18)
C6 C1 I1 122.1(15)
C3 C2 C1 126(3)
C3 C2 H2 116.9
C1 C2 H2 116.9
C2 C3 C4 119(2)
C2 C3 H3 120.6
C4 C3 H3 120.7
C7 C4 C5 119.7(18)
C7 C4 C3 124.3(18)
C5 C4 C3 115(2)
C4 C5 C6 123(3)
C4 C5 H5 118.4
C6 C5 H5 118.4
C1 C6 C5 120(2)
C1 C6 H4 120.2
C5 C6 H4 120.2
C4 C7 O1 121.1(13)
C4 C7 O2 121.9(13)
O1 C7 O2 94.0(10)
C13 C8 O2 107.3(19)
C13 C8 C9 115(2)
O2 C8 C9 107.2(16)
C13 C8 H23 109.0
O2 C8 H23 109.0
C9 C8 H23 109.0
C10 C9 C8 110(2)
C10 C9 H28A 109.6
C8 C9 H28A 109.6
C10 C9 H28B 109.6
C8 C9 H28B 109.6
H28A C9 H28B 108.1
C11 C10 C9 125(2)
C11 C10 H27 117.5
C9 C10 H27 117.4
C10 C11 C12 122(2)
C10 C11 H26 119.2
C12 C11 H26 119.2
C13 C12 C11 116(2)
C13 C12 C15 97.7(16)
C11 C12 C15 112.0(17)
C13 C12 H25 110.2
C11 C12 H25 110.2
C15 C12 H25 110.2
C8 C13 O3 107.3(16)
C8 C13 C12 111.6(19)
O3 C13 C12 105.4(16)
C8 C13 H24 110.8
O3 C13 H24 110.8
C12 C13 H24 110.8
O4 C14 O3 121(2)
O4 C14 C15 126(2)
O3 C14 C15 112.9(18)
C16 C15 C14 113.7(18)
C16 C15 C12 119.0(17)
C14 C15 C12 99(2)
C16 C15 H33 108.2
C14 C15 H33 108.1
C12 C15 H33 108.1
C15 C16 H34A 109.4
C15 C16 H34B 109.5
H34A C16 H34B 109.5
C15 C16 H34C 109.5
H34A C16 H34C 109.5
H34B C16 H34C 109.5
C22 C17 C18 123(2)
C22 C17 I2 116.7(16)
C18 C17 I2 119.4(16)
C17 C18 C19 116(2)
C17 C18 H8 121.9
C19 C18 H8 121.9
C20 C19 C18 121(2)
C20 C19 H11 119.5
C18 C19 H11 119.5
C21 C20 C19 120(2)
C21 C20 C23 125(2)
C19 C20 C23 114.7(15)
C20 C21 C22 121(2)
C20 C21 H13 119.4
C22 C21 H13 119.3
C17 C22 C21 117(2)
C17 C22 H14 121.4
C21 C22 H14 121.6
O5 C23 O6 120.5(12)
O5 C23 C20 124.1(13)
O6 C23 C20 110.9(11)
O6 C24 C29 109(2)
O6 C24 C25 108.1(19)
C29 C24 C25 112(2)
O6 C24 H17 109.1
C29 C24 H17 109.2
C25 C24 H17 109.2
C26 C25 C24 108(3)
C26 C25 H22A 110.2
C24 C25 H22A 110.2
C26 C25 H22B 110.2
C24 C25 H22B 110.2
H22A C25 H22B 108.5
C27 C26 C25 129(3)
C27 C26 H21 115.5
C25 C26 H21 115.5
C26 C27 C28 122(2)
C26 C27 H20 119.0
C28 C27 H20 119.0
C31 C28 C27 113.5(17)
C31 C28 C29 101.7(17)
C27 C28 C29 113(2)
C31 C28 H19 109.5
C27 C28 H19 109.6
C29 C28 H19 109.6
O7 C29 C24 110.0(18)
O7 C29 C28 102.9(15)
C24 C29 C28 115.9(19)
O7 C29 H18 109.2
C24 C29 H18 109.2
C28 C29 H18 109.3
O8 C30 O7 122(3)
O8 C30 C31 127(2)
O7 C30 C31 111(2)
C28 C31 C30 101(2)
C28 C31 C32 121.8(17)
C30 C31 C32 113.2(19)
C28 C31 H30 106.7
C30 C31 H30 106.7
C32 C31 H30 106.7
C31 C32 H31A 109.4
C31 C32 H31B 109.5
H31A C32 H31B 109.5
C31 C32 H31C 109.4
H31A C32 H31C 109.5
H31B C32 H31C 109.5
C8 O2 C7 131.4(15)
C14 O3 C13 107.9(17)
C23 O6 C24 118.1(14)
C30 O7 C29 110.0(18)

loop_
_geom_bond_atom_site_label_1
_geom_bond_atom_site_label_2
_geom_bond_distance
C1 C2 1.28(3)
C1 C6 1.39(3)
C1 I1 2.063(18)
C2 C3 1.39(4)
C2 H2 0.9500
C3 C4 1.40(3)
C3 H3 0.9500
C4 C7 1.15(2)
C4 C5 1.34(3)
C5 C6 1.40(3)
C5 H5 0.9500
C6 H4 0.9500
C7 O1 1.552(17)
C7 O2 1.509(18)
C8 C13 1.48(3)
C8 O2 1.44(2)
C8 C9 1.53(3)
C8 H23 1.0000
C9 C10 1.50(4)
C9 H28A 0.9900
C9 H28B 0.9900
C10 C11 1.31(4)
C10 H27 0.9500
C11 C12 1.49(3)
C11 H26 0.9500
C12 C13 1.52(3)
C12 C15 1.63(3)
C12 H25 1.0000
C13 O3 1.50(2)
C13 H24 1.0000
C14 O4 1.22(2)
C14 O3 1.32(3)
C14 C15 1.51(4)
C15 C16 1.56(3)
C15 H33 1.0000
C16 H34A 0.9800
C16 H34B 0.9801
C16 H34C 0.9801
C17 C22 1.32(3)
C17 C18 1.39(3)
C17 I2 2.123(18)
C18 C19 1.38(3)
C18 H8 0.9500
C19 C20 1.33(3)
C19 H11 0.9500
C20 C21 1.33(3)
C20 C23 1.51(2)
C21 C22 1.39(4)
C21 H13 0.9500
C22 H14 0.9500
C23 O5 1.250(19)
C23 O6 1.390(18)
C24 O6 1.42(2)
C24 C29 1.45(4)
C24 C25 1.57(4)
C24 H17 1.0000
C25 C26 1.51(4)
C25 H22A 0.9900
C25 H22B 0.9900
C26 C27 1.24(4)
C26 H21 0.9500
C27 C28 1.51(3)
C27 H20 0.9500
C28 C31 1.52(3)
C28 C29 1.51(3)
C28 H19 1.0000
C29 O7 1.47(2)
C29 H18 1.0000
C30 O8 1.22(3)
C30 O7 1.32(3)
C30 C31 1.50(4)
C31 C32 1.51(3)
C31 H30 1.0000
C32 H31A 0.9800
C32 H31B 0.9800
C32 H31C 0.9800
